data_2231719
loop_
_publ_author_name
'Han, Li-Juan'

_publ_section_title
;
 Tetrakis(\m-pentafluorobenzoato-\k^2^<i>O</i>:<i>O</i>')bis[(tetrahydrofuran-\k<i>O</i>)molybdenum(II)]
;
_journal_coeditor_code WM2516
_journal_issue 9
_journal_name_full 'Acta Crystallographica Section E'
_journal_page_first m1289
_journal_page_last m1290
_journal_paper_doi 10.1107/S1600536811033411
_journal_volume 67
_journal_year 2011
_chemical_formula_iupac '[Mo2 (C7 F5 O2)4 (C4 H8 O)2]'
_chemical_formula_moiety 'C36 H16 F20 Mo2 O10'
_chemical_formula_sum 'C36 H16 F20 Mo2 O10'
_chemical_formula_weight 1180.37
_chemical_name_common 'Mo2(O O C C6 F5)4'
_chemical_name_systematic
;
Tetrakis(\m-pentafluorobenzoato-\k^2^<i>O</i>:<i>O'</i>)bis[(tetrahydrofuran-
\k<i>O</i>)molybdenum(II)]
;
_space_group_IT_number 2
_symmetry_cell_setting triclinic
_symmetry_space_group_name_Hall '-P 1'
_symmetry_space_group_name_H-M 'P -1'
_atom_sites_solution_hydrogens geom
_atom_sites_solution_primary direct
_atom_sites_solution_secondary difmap
_audit_creation_method SHELXL-97
_cell_angle_alpha 75.657(4)
_cell_angle_beta 80.658(4)
_cell_angle_gamma 86.813(2)
_cell_formula_units_Z 2
_cell_length_a 11.101(4)
_cell_length_b 12.113(4)
_cell_length_c 15.741(5)
_cell_measurement_reflns_used 5431
_cell_measurement_temperature 293(2)
_cell_measurement_theta_max 27.23
_cell_measurement_theta_min 2.44
_cell_volume 2023.2(12)
_computing_cell_refinement 'SAINT-Plus (Bruker, 2001)'
_computing_data_collection 'APEX2 (Bruker, 2004)'
_computing_data_reduction 'SAINT-Plus (Bruker, 2001)'
_computing_molecular_graphics 'XP in SHELXTL (Sheldrick, 2008) and DIAMOND (Brandenburg,1999)'
_computing_publication_material 'SHELXL97 (Sheldrick, 2008)'
_computing_structure_refinement 'SHELXL97 (Sheldrick, 2008)'
_computing_structure_solution 'SHELXS97 (Sheldrick, 2008)'
_diffrn_ambient_temperature 293(2)
_diffrn_measured_fraction_theta_full 0.980
_diffrn_measured_fraction_theta_max 0.980
_diffrn_measurement_device_type 'Bruker APEXII CCD'
_diffrn_measurement_method \w
_diffrn_radiation_monochromator graphite
_diffrn_radiation_source 'fine-focus sealed tube'
_diffrn_radiation_type MoK\a
_diffrn_radiation_wavelength 0.71073
_diffrn_reflns_av_R_equivalents 0.0149
_diffrn_reflns_av_sigmaI/netI 0.0327
_diffrn_reflns_limit_h_max 13
_diffrn_reflns_limit_h_min -12
_diffrn_reflns_limit_k_max 14
_diffrn_reflns_limit_k_min -12
_diffrn_reflns_limit_l_max 18
_diffrn_reflns_limit_l_min -14
_diffrn_reflns_number 10491
_diffrn_reflns_theta_full 25.00
_diffrn_reflns_theta_max 25.00
_diffrn_reflns_theta_min 2.44
_diffrn_standards_number 0
_exptl_absorpt_coefficient_mu 0.769
_exptl_absorpt_correction_T_max 0.857
_exptl_absorpt_correction_T_min 0.825
_exptl_absorpt_correction_type multi-scan
_exptl_absorpt_process_details '(<i>SADABS</i>; Sheldrick, 2004)'
_exptl_crystal_colour yellow
_exptl_crystal_density_diffrn 1.937
_exptl_crystal_density_method 'not measured'
_exptl_crystal_description block
_exptl_crystal_F_000 1152
_exptl_crystal_size_max 0.25
_exptl_crystal_size_mid 0.20
_exptl_crystal_size_min 0.20
_refine_diff_density_max 0.542
_refine_diff_density_min -0.452
_refine_ls_extinction_method none
_refine_ls_goodness_of_fit_ref 1.019
_refine_ls_hydrogen_treatment constr
_refine_ls_matrix_type full
_refine_ls_number_parameters 648
_refine_ls_number_reflns 6988
_refine_ls_number_restraints 5
_refine_ls_restrained_S_all 1.018
_refine_ls_R_factor_all 0.0452
_refine_ls_R_factor_gt 0.0338
_refine_ls_shift/su_max 0.001
_refine_ls_shift/su_mean 0.000
_refine_ls_structure_factor_coef Fsqd
_refine_ls_weighting_details 'calc w=1/[\s^2^(Fo^2^)+(0.0456P)^2^+1.0297P] where P=(Fo^2^+2Fc^2^)/3'
_refine_ls_weighting_scheme calc
_refine_ls_wR_factor_gt 0.0822
_refine_ls_wR_factor_ref 0.0894
_reflns_number_gt 5663
_reflns_number_total 6988
_reflns_threshold_expression I>2sigma(I)
_cod_data_source_file wm2516.cif
_cod_data_source_block I
_cod_original_cell_volume 2023.3(11)
_cod_database_code 2231719
_cod_database_fobs_code 2231719

loop_
_symmetry_equiv_pos_as_xyz
'x, y, z'
'-x, -y, -z'

loop_
_atom_site_type_symbol
_atom_site_label
_atom_site_fract_x
_atom_site_fract_y
_atom_site_fract_z
_atom_site_U_iso_or_equiv
_atom_site_adp_type
_atom_site_calc_flag
_atom_site_refinement_flags
_atom_site_occupancy
_atom_site_symmetry_multiplicity
_atom_site_disorder_assembly
_atom_site_disorder_group
Mo Mo1 0.96580(2) 0.42096(2) 0.539073(17) 0.03647(8) Uani d . 1 1 . .
Mo Mo2 0.40712(3) 0.98024(2) 0.02261(2) 0.04568(9) Uani d . 1 1 . .
O O1 0.86392(19) 0.62518(17) 0.41781(14) 0.0423(5) Uani d . 1 1 . .
O O2 0.79076(19) 0.45892(17) 0.50142(14) 0.0421(5) Uani d . 1 1 A .
O O3 1.0837(2) 0.51557(18) 0.34755(14) 0.0443(5) Uani d . 1 1 . .
O O4 1.0128(2) 0.34745(17) 0.42904(14) 0.0442(5) Uani d . 1 1 A .
O O5 0.3922(2) 0.9317(2) -0.09523(16) 0.0527(6) Uani d . 1 1 . .
O O6 0.4112(2) 1.0262(2) 0.14266(16) 0.0520(6) Uani d . 1 1 B .
O O7 0.6502(2) 0.85278(19) 0.03440(16) 0.0504(6) Uani d . 1 1 . .
O O8 0.4543(2) 0.81023(18) 0.08272(16) 0.0496(6) Uani d . 1 1 B .
F F12 0.6836(2) 0.77847(16) 0.38710(17) 0.0683(6) Uani d . 1 1 A .
F F13 0.4803(2) 0.82323(19) 0.31548(19) 0.0835(8) Uani d . 1 1 . .
F F14 0.3450(2) 0.6530(2) 0.29962(17) 0.0794(7) Uani d . 1 1 A .
F F15 0.4170(2) 0.4340(2) 0.35735(18) 0.0835(7) Uani d . 1 1 . .
F F16 0.6211(2) 0.38520(17) 0.42687(17) 0.0755(7) Uani d . 1 1 A .
F F22 1.2472(2) 0.4817(3) 0.20934(17) 0.0965(9) Uani d . 1 1 A .
F F23 1.2652(3) 0.4141(4) 0.05944(19) 0.1436(15) Uani d . 1 1 . .
F F24 1.1102(3) 0.2599(3) 0.0439(2) 0.1320(13) Uani d . 1 1 A .
F F25 0.9324(3) 0.1744(2) 0.18009(19) 0.1020(9) Uani d . 1 1 . .
F F26 0.9066(2) 0.24546(19) 0.32861(15) 0.0752(7) Uani d . 1 1 A .
F F32 0.3270(2) 1.1741(2) 0.24713(18) 0.0853(8) Uani d . 1 1 B .
F F33 0.3367(3) 1.2075(2) 0.4066(2) 0.1137(11) Uani d . 1 1 . .
F F34 0.5380(4) 1.1420(3) 0.48502(19) 0.1228(12) Uani d . 1 1 B .
F F35 0.7289(3) 1.0388(3) 0.4018(2) 0.1189(11) Uani d . 1 1 . .
F F36 0.7184(2) 1.0020(2) 0.24348(18) 0.0859(8) Uani d . 1 1 B .
F F42 0.4421(2) 0.58974(19) 0.06455(16) 0.0742(7) Uani d . 1 1 B .
F F43 0.5080(3) 0.3749(2) 0.13442(19) 0.0936(9) Uani d . 1 1 . .
F F44 0.7054(3) 0.3328(2) 0.2180(2) 0.1089(10) Uani d . 1 1 B .
F F45 0.8342(3) 0.5075(2) 0.2356(2) 0.1015(9) Uani d . 1 1 . .
F F46 0.7659(2) 0.7222(2) 0.16930(18) 0.0788(7) Uani d . 1 1 B .
C C1 0.7799(3) 0.5529(3) 0.4461(2) 0.0403(7) Uani d . 1 1 . .
C C2 1.0579(3) 0.4126(3) 0.3560(2) 0.0427(8) Uani d . 1 1 . .
C C3 0.5132(3) 1.0596(3) 0.1533(2) 0.0508(9) Uani d . 1 1 . .
C C4 0.5663(3) 0.7837(3) 0.0740(2) 0.0474(8) Uani d . 1 1 . .
C C11 0.6619(3) 0.5797(3) 0.4104(2) 0.0415(8) Uani d . 1 1 A .
C C12 0.6210(3) 0.6906(3) 0.3807(2) 0.0463(8) Uani d . 1 1 . .
C C13 0.5158(3) 0.7157(3) 0.3439(3) 0.0536(9) Uani d . 1 1 A .
C C14 0.4466(3) 0.6292(3) 0.3362(2) 0.0549(9) Uani d . 1 1 . .
C C15 0.4835(3) 0.5191(3) 0.3652(2) 0.0553(9) Uani d . 1 1 A .
C C16 0.5887(3) 0.4949(3) 0.4021(2) 0.0500(9) Uani d . 1 1 . .
C C21 1.0765(3) 0.3675(3) 0.2753(2) 0.0462(8) Uani d . 1 1 A .
C C22 1.1659(4) 0.4077(4) 0.2043(3) 0.0645(11) Uani d . 1 1 . .
C C23 1.1781(4) 0.3726(5) 0.1276(3) 0.0801(14) Uani d . 1 1 A .
C C24 1.1001(4) 0.2942(4) 0.1191(3) 0.0815(14) Uani d . 1 1 . .
C C25 1.0104(4) 0.2503(4) 0.1882(3) 0.0677(11) Uani d . 1 1 A .
C C26 0.9990(4) 0.2862(3) 0.2652(2) 0.0532(9) Uani d . 1 1 . .
C C31 0.5223(4) 1.0865(3) 0.2391(2) 0.0531(9) Uani d . 1 1 B .
C C32 0.4272(4) 1.1393(3) 0.2834(3) 0.0656(11) Uani d . 1 1 . .
C C33 0.4316(5) 1.1583(4) 0.3654(3) 0.0809(14) Uani d . 1 1 B .
C C34 0.5336(6) 1.1253(4) 0.4042(3) 0.0870(15) Uani d . 1 1 . .
C C35 0.6308(5) 1.0742(4) 0.3626(3) 0.0790(13) Uani d . 1 1 B .
C C36 0.6232(4) 1.0558(3) 0.2805(3) 0.0630(11) Uani d . 1 1 . .
C C41 0.6021(3) 0.6640(3) 0.1133(2) 0.0454(8) Uani d . 1 1 B .
C C42 0.5378(3) 0.5724(3) 0.1074(2) 0.0524(9) Uani d . 1 1 . .
C C43 0.5718(4) 0.4619(3) 0.1413(3) 0.0620(10) Uani d . 1 1 B .
C C44 0.6713(4) 0.4407(3) 0.1836(3) 0.0702(12) Uani d . 1 1 . .
C C45 0.7374(4) 0.5291(4) 0.1916(3) 0.0670(11) Uani d . 1 1 B .
C C46 0.7020(3) 0.6383(3) 0.1571(3) 0.0550(9) Uani d . 1 1 . .
O O1S 0.9210(13) 0.2122(11) 0.6115(10) 0.099(5) Uani d P 0.50 1 A 1
C C11S 1.0060(11) 0.1307(9) 0.6307(8) 0.087(3) Uiso d P 0.50 1 A 1
H H11A 1.0176 0.1200 0.6919 0.104 Uiso calc PR 0.50 1 A 1
H H11B 1.0831 0.1539 0.5931 0.104 Uiso calc PR 0.50 1 A 1
C C12S 0.9670(10) 0.0177(9) 0.6161(8) 0.086(3) Uiso d P 0.50 1 A 1
H H12A 1.0268 -0.0096 0.5735 0.103 Uiso calc PR 0.50 1 A 1
H H12B 0.9545 -0.0406 0.6714 0.103 Uiso calc PR 0.50 1 A 1
C C13S 0.8504(18) 0.0515(17) 0.5810(13) 0.150(8) Uiso d P 0.50 1 A 1
H H13A 0.7873 -0.0031 0.6109 0.181 Uiso calc PR 0.50 1 A 1
H H13B 0.8610 0.0565 0.5178 0.181 Uiso calc PR 0.50 1 A 1
C C14S 0.8182(18) 0.1656(18) 0.5997(15) 0.133(10) Uani d P 0.50 1 A 1
H H14A 0.7841 0.2148 0.5504 0.160 Uiso calc PR 0.50 1 A 1
H H14B 0.7576 0.1574 0.6526 0.160 Uiso calc PR 0.50 1 A 1
O O2S 0.9156(12) 0.2129(8) 0.6036(6) 0.051(3) Uani d P 0.50 1 A 2
C C21S 0.8251(15) 0.1678(11) 0.5661(11) 0.069(4) Uani d P 0.50 1 A 2
H H21A 0.8520 0.1719 0.5037 0.082 Uiso calc PR 0.50 1 A 2
H H21B 0.7481 0.2091 0.5728 0.082 Uiso calc PR 0.50 1 A 2
C C22S 0.8129(14) 0.0451(9) 0.6193(10) 0.099(4) Uani d P 0.50 1 A 2
H H22A 0.7442 0.0370 0.6670 0.119 Uiso calc PR 0.50 1 A 2
H H22B 0.8017 -0.0048 0.5817 0.119 Uiso calc PR 0.50 1 A 2
C C23S 0.9201(14) 0.0206(12) 0.6521(10) 0.117(5) Uiso d P 0.50 1 A 2
H H23A 0.9524 -0.0528 0.6440 0.141 Uiso calc PR 0.50 1 A 2
H H23B 0.9079 0.0183 0.7150 0.141 Uiso calc PR 0.50 1 A 2
C C24S 1.0179(9) 0.1258(8) 0.5949(7) 0.068(3) Uiso d P 0.50 1 A 2
H H24A 1.0853 0.1333 0.6251 0.082 Uiso calc PR 0.50 1 A 2
H H24B 1.0469 0.1218 0.5342 0.082 Uiso calc PR 0.50 1 A 2
O O3S 0.1960(4) 0.8917(3) 0.0690(2) 0.0499(18) Uani d PD 0.50 1 B 1
C C31S 0.1619(5) 0.8109(5) 0.0306(4) 0.117(4) Uiso d PD 0.50 1 B 1
H H31A 0.2335 0.7700 0.0093 0.140 Uiso calc PR 0.50 1 B 1
H H31B 0.1214 0.8471 -0.0196 0.140 Uiso calc PR 0.50 1 B 1
C C32S 0.0765(8) 0.7290(5) 0.0986(7) 0.141(5) Uiso d PD 0.50 1 B 1
H H32A 0.1196 0.6645 0.1311 0.169 Uiso calc PR 0.50 1 B 1
H H32B 0.0138 0.7022 0.0726 0.169 Uiso calc PR 0.50 1 B 1
C C33S 0.0260(3) 0.8101(9) 0.1551(9) 0.277(16) Uani d PD 0.50 1 B 1
H H33A -0.0099 0.7698 0.2143 0.332 Uiso calc PR 0.50 1 B 1
H H33B -0.0338 0.8628 0.1280 0.332 Uiso calc PR 0.50 1 B 1
C C34S 0.1417(7) 0.8695(10) 0.1559(3) 0.111(4) Uiso d PD 0.50 1 B 1
H H34A 0.1236 0.9394 0.1754 0.133 Uiso calc PR 0.50 1 B 1
H H34B 0.1932 0.8206 0.1943 0.133 Uiso calc PR 0.50 1 B 1
O O4S 0.1905(13) 0.9120(11) 0.0840(10) 0.178(6) Uani d P 0.50 1 B 2
C C41S 0.0973(14) 0.9482(13) 0.0497(10) 0.139(5) Uiso d P 0.50 1 B 2
H H41A 0.1143 0.9505 -0.0131 0.167 Uiso calc PR 0.50 1 B 2
H H41B 0.0796 1.0255 0.0555 0.167 Uiso calc PR 0.50 1 B 2
C C42S -0.0081(12) 0.8803(16) 0.0888(14) 0.206(10) Uani d P 0.50 1 B 2
H H42A -0.0421 0.8512 0.0458 0.248 Uiso calc PR 0.50 1 B 2
H H42B -0.0709 0.9204 0.1204 0.248 Uiso calc PR 0.50 1 B 2
C C43S 0.0749(17) 0.7609(15) 0.1692(12) 0.152(6) Uiso d P 0.50 1 B 2
H H43A 0.0812 0.7800 0.2246 0.183 Uiso calc PR 0.50 1 B 2
H H43C 0.0389 0.6865 0.1806 0.183 Uiso calc PR 0.50 1 B 2
C C44S 0.1788(19) 0.7709(16) 0.1144(14) 0.197(8) Uiso d P 0.50 1 B 2
H H44C 0.1744 0.7391 0.0642 0.236 Uiso calc PR 0.50 1 B 2
H H44A 0.2461 0.7352 0.1441 0.236 Uiso calc PR 0.50 1 B 2

loop_
_atom_site_aniso_label
_atom_site_aniso_U_11
_atom_site_aniso_U_22
_atom_site_aniso_U_33
_atom_site_aniso_U_12
_atom_site_aniso_U_13
_atom_site_aniso_U_23
Mo1 0.03771(16) 0.03352(14) 0.03634(15) -0.00466(11) -0.00365(11) -0.00546(11)
Mo2 0.03164(15) 0.04565(17) 0.05316(19) -0.00679(12) -0.00261(13) -0.00081(14)
O1 0.0402(12) 0.0391(11) 0.0445(13) -0.0045(10) -0.0066(10) -0.0033(10)
O2 0.0395(12) 0.0380(11) 0.0459(12) -0.0067(9) -0.0062(10) -0.0037(10)
O3 0.0504(13) 0.0417(12) 0.0375(12) -0.0060(10) 0.0000(10) -0.0068(10)
O4 0.0522(14) 0.0386(11) 0.0415(12) -0.0039(10) -0.0043(10) -0.0101(10)
O5 0.0407(13) 0.0553(14) 0.0587(15) -0.0092(11) -0.0058(11) -0.0067(12)
O6 0.0408(13) 0.0548(14) 0.0542(14) -0.0079(11) -0.0008(11) -0.0045(11)
O7 0.0344(12) 0.0490(13) 0.0594(15) -0.0054(10) -0.0017(11) 0.0000(11)
O8 0.0360(13) 0.0464(13) 0.0587(15) -0.0062(10) -0.0027(11) 0.0001(11)
F12 0.0596(13) 0.0445(11) 0.1041(18) -0.0037(10) -0.0266(12) -0.0145(12)
F13 0.0676(15) 0.0561(13) 0.121(2) 0.0046(11) -0.0387(15) 0.0045(13)
F14 0.0577(14) 0.0952(17) 0.0857(17) -0.0070(12) -0.0365(13) -0.0054(14)
F15 0.0716(15) 0.0745(15) 0.115(2) -0.0246(12) -0.0376(14) -0.0216(14)
F16 0.0752(15) 0.0434(11) 0.1131(19) -0.0069(11) -0.0370(14) -0.0131(12)
F22 0.0740(17) 0.152(2) 0.0734(16) -0.0499(17) 0.0211(13) -0.0567(17)
F23 0.111(2) 0.257(4) 0.0800(19) -0.073(3) 0.0390(17) -0.093(2)
F24 0.121(3) 0.215(3) 0.096(2) -0.021(2) -0.0015(18) -0.112(2)
F25 0.117(2) 0.109(2) 0.103(2) -0.0284(18) -0.0212(17) -0.0615(17)
F26 0.0893(17) 0.0734(14) 0.0640(14) -0.0309(13) -0.0028(13) -0.0182(12)
F32 0.0765(17) 0.0821(16) 0.0932(19) 0.0154(14) -0.0082(15) -0.0199(15)
F33 0.139(3) 0.0940(19) 0.108(2) -0.0160(19) 0.027(2) -0.0506(18)
F34 0.188(3) 0.118(2) 0.0710(18) -0.057(2) -0.013(2) -0.0309(17)
F35 0.132(3) 0.130(3) 0.106(2) -0.027(2) -0.069(2) -0.0113(19)
F36 0.0675(16) 0.0977(18) 0.0936(19) 0.0037(14) -0.0282(14) -0.0162(15)
F42 0.0771(16) 0.0681(14) 0.0807(16) -0.0129(12) -0.0302(13) -0.0097(12)
F43 0.118(2) 0.0549(13) 0.108(2) -0.0211(14) -0.0214(17) -0.0135(14)
F44 0.128(3) 0.0550(14) 0.130(3) 0.0181(15) -0.031(2) 0.0057(15)
F45 0.0787(18) 0.0917(18) 0.129(2) 0.0202(15) -0.0486(17) -0.0009(17)
F46 0.0626(14) 0.0711(14) 0.1058(19) -0.0071(12) -0.0356(13) -0.0109(14)
C1 0.0410(18) 0.0435(17) 0.0369(17) -0.0028(14) -0.0043(14) -0.0113(15)
C2 0.0393(18) 0.0473(19) 0.0424(18) 0.0021(14) -0.0078(14) -0.0123(15)
C3 0.049(2) 0.0427(18) 0.055(2) -0.0031(16) -0.0067(17) 0.0001(16)
C4 0.043(2) 0.0466(18) 0.048(2) -0.0027(16) -0.0044(16) -0.0037(16)
C11 0.0393(18) 0.0448(17) 0.0389(17) -0.0051(14) -0.0049(14) -0.0070(14)
C12 0.0398(18) 0.0452(18) 0.053(2) -0.0065(15) -0.0086(15) -0.0090(16)
C13 0.048(2) 0.048(2) 0.060(2) 0.0011(16) -0.0098(17) -0.0026(17)
C14 0.0393(19) 0.072(2) 0.052(2) -0.0047(18) -0.0135(16) -0.0082(19)
C15 0.052(2) 0.058(2) 0.058(2) -0.0193(18) -0.0111(18) -0.0110(18)
C16 0.051(2) 0.0441(19) 0.055(2) -0.0055(16) -0.0133(17) -0.0081(16)
C21 0.0435(19) 0.0516(19) 0.0464(19) 0.0069(15) -0.0084(15) -0.0179(16)
C22 0.052(2) 0.089(3) 0.059(2) -0.010(2) -0.0025(19) -0.033(2)
C23 0.060(3) 0.129(4) 0.059(3) -0.016(3) 0.008(2) -0.045(3)
C24 0.076(3) 0.119(4) 0.066(3) 0.005(3) -0.013(2) -0.053(3)
C25 0.071(3) 0.073(3) 0.073(3) 0.001(2) -0.023(2) -0.036(2)
C26 0.061(2) 0.051(2) 0.052(2) 0.0050(17) -0.0126(18) -0.0203(17)
C31 0.061(2) 0.0406(18) 0.053(2) -0.0109(17) -0.0088(18) -0.0005(16)
C32 0.076(3) 0.049(2) 0.067(3) -0.010(2) -0.007(2) -0.006(2)
C33 0.107(4) 0.052(2) 0.078(3) -0.022(2) 0.012(3) -0.018(2)
C34 0.126(5) 0.071(3) 0.064(3) -0.043(3) -0.014(3) -0.009(2)
C35 0.095(4) 0.070(3) 0.074(3) -0.030(3) -0.030(3) -0.003(2)
C36 0.067(3) 0.053(2) 0.069(3) -0.0145(19) -0.016(2) -0.007(2)
C41 0.0420(19) 0.0474(18) 0.0417(18) -0.0033(15) 0.0012(15) -0.0056(15)
C42 0.049(2) 0.058(2) 0.046(2) -0.0034(17) -0.0040(17) -0.0061(17)
C43 0.072(3) 0.051(2) 0.059(2) -0.011(2) -0.004(2) -0.0072(19)
C44 0.077(3) 0.049(2) 0.073(3) 0.010(2) -0.006(2) 0.000(2)
C45 0.059(3) 0.069(3) 0.066(3) 0.011(2) -0.015(2) -0.002(2)
C46 0.044(2) 0.057(2) 0.059(2) -0.0016(17) -0.0048(17) -0.0075(18)
O1S 0.059(7) 0.067(7) 0.170(12) 0.000(6) -0.002(7) -0.037(7)
C14S 0.064(9) 0.140(15) 0.19(2) 0.018(9) -0.017(11) -0.031(14)
O2S 0.082(8) 0.025(4) 0.039(4) -0.014(4) -0.008(4) 0.006(3)
C21S 0.069(7) 0.044(5) 0.093(8) -0.036(5) -0.007(6) -0.013(5)
C22S 0.143(11) 0.046(5) 0.110(10) -0.057(6) -0.011(9) -0.012(6)
O3S 0.018(2) 0.052(3) 0.068(4) -0.017(2) 0.020(3) -0.007(3)
C33S 0.061(9) 0.35(3) 0.29(3) -0.089(14) -0.043(12) 0.19(2)
O4S 0.204(12) 0.115(8) 0.237(14) -0.066(8) -0.133(11) -0.007(9)
C42S 0.068(9) 0.219(18) 0.30(2) -0.051(10) -0.070(12) 0.044(17)

loop_
_atom_type_symbol
_atom_type_description
_atom_type_scat_dispersion_real
_atom_type_scat_dispersion_imag
_atom_type_scat_source
C C 0.0033 0.0016 'International Tables Vol C Tables 4.2.6.8 and 6.1.1.4'
O O 0.0106 0.0060 'International Tables Vol C Tables 4.2.6.8 and 6.1.1.4'
F F 0.0171 0.0103 'International Tables Vol C Tables 4.2.6.8 and 6.1.1.4'
Mo Mo -1.6832 0.6857 'International Tables Vol C Tables 4.2.6.8 and 6.1.1.4'
H H 0.0000 0.0000 'International Tables Vol C Tables 4.2.6.8 and 6.1.1.4'

loop_
_geom_angle_atom_site_label_1
_geom_angle_atom_site_label_2
_geom_angle_atom_site_label_3
_geom_angle_site_symmetry_1
_geom_angle_site_symmetry_3
_geom_angle
O3 Mo1 Mo1 2_766 2_766 92.91(6)
O3 Mo1 O1 2_766 2_766 87.28(9)
Mo1 Mo1 O1 2_766 2_766 91.21(6)
O3 Mo1 O2 2_766 . 91.98(9)
Mo1 Mo1 O2 2_766 . 92.05(6)
O1 Mo1 O2 2_766 . 176.69(8)
O3 Mo1 O4 2_766 . 176.72(8)
Mo1 Mo1 O4 2_766 . 90.36(6)
O1 Mo1 O4 2_766 . 92.37(9)
O2 Mo1 O4 . . 88.19(9)
O3 Mo1 O2S 2_766 . 100.2(2)
Mo1 Mo1 O2S 2_766 . 166.1(2)
O1 Mo1 O2S 2_766 . 84.8(3)
O2 Mo1 O2S . . 92.1(3)
O4 Mo1 O2S . . 76.5(2)
O3 Mo1 O1S 2_766 . 97.8(3)
Mo1 Mo1 O1S 2_766 . 167.2(3)
O1 Mo1 O1S 2_766 . 82.4(3)
O2 Mo1 O1S . . 94.5(3)
O4 Mo1 O1S . . 78.9(3)
O2S Mo1 O1S . . 3.3(6)
O6 Mo2 O7 . 2_675 89.90(10)
O6 Mo2 Mo2 . 2_675 92.15(7)
O7 Mo2 Mo2 2_675 2_675 92.32(6)
O6 Mo2 O5 . . 176.67(9)
O7 Mo2 O5 2_675 . 90.01(10)
Mo2 Mo2 O5 2_675 . 91.18(6)
O6 Mo2 O8 . . 89.85(10)
O7 Mo2 O8 2_675 . 176.77(8)
Mo2 Mo2 O8 2_675 . 90.91(6)
O5 Mo2 O8 . . 90.05(9)
O6 Mo2 O4S . . 87.9(3)
O7 Mo2 O4S 2_675 . 93.5(3)
Mo2 Mo2 O4S 2_675 . 174.1(3)
O5 Mo2 O4S . . 88.8(3)
O8 Mo2 O4S . . 83.2(3)
O6 Mo2 O3S . . 95.48(11)
O7 Mo2 O3S 2_675 . 97.35(11)
Mo2 Mo2 O3S 2_675 . 167.68(9)
O5 Mo2 O3S . . 81.23(11)
O8 Mo2 O3S . . 79.47(11)
O4S Mo2 O3S . . 8.5(4)
C1 O1 Mo1 . 2_766 116.9(2)
C1 O2 Mo1 . . 115.87(19)
C2 O3 Mo1 . 2_766 115.9(2)
C2 O4 Mo1 . . 117.2(2)
C3 O5 Mo2 2_675 . 117.1(2)
C3 O6 Mo2 . . 116.3(2)
C4 O7 Mo2 . 2_675 115.9(2)
C4 O8 Mo2 . . 116.8(2)
O2 C1 O1 . . 123.8(3)
O2 C1 C11 . . 118.4(3)
O1 C1 C11 . . 117.8(3)
O3 C2 O4 . . 123.5(3)
O3 C2 C21 . . 118.1(3)
O4 C2 C21 . . 118.4(3)
O5 C3 O6 2_675 . 123.2(3)
O5 C3 C31 2_675 . 118.5(3)
O6 C3 C31 . . 118.3(3)
O8 C4 O7 . . 124.0(3)
O8 C4 C41 . . 118.1(3)
O7 C4 C41 . . 117.9(3)
C12 C11 C16 . . 115.8(3)
C12 C11 C1 . . 122.2(3)
C16 C11 C1 . . 121.9(3)
F12 C12 C13 . . 117.1(3)
F12 C12 C11 . . 120.6(3)
C13 C12 C11 . . 122.4(3)
F13 C13 C14 . . 119.6(3)
F13 C13 C12 . . 120.5(3)
C14 C13 C12 . . 119.9(3)
F14 C14 C15 . . 120.4(3)
F14 C14 C13 . . 120.2(3)
C15 C14 C13 . . 119.4(3)
F15 C15 C14 . . 119.8(3)
F15 C15 C16 . . 119.9(3)
C14 C15 C16 . . 120.3(3)
F16 C16 C15 . . 117.0(3)
F16 C16 C11 . . 120.7(3)
C15 C16 C11 . . 122.2(3)
C22 C21 C26 . . 116.3(3)
C22 C21 C2 . . 122.2(3)
C26 C21 C2 . . 121.4(3)
F22 C22 C23 . . 117.0(4)
F22 C22 C21 . . 120.4(3)
C23 C22 C21 . . 122.6(4)
F23 C23 C22 . . 121.2(4)
F23 C23 C24 . . 118.9(4)
C22 C23 C24 . . 119.9(4)
F24 C24 C23 . . 120.5(4)
F24 C24 C25 . . 119.6(4)
C23 C24 C25 . . 119.9(4)
F25 C25 C24 . . 120.3(4)
F25 C25 C26 . . 120.0(4)
C24 C25 C26 . . 119.7(4)
F26 C26 C25 . . 117.4(3)
F26 C26 C21 . . 120.8(3)
C25 C26 C21 . . 121.6(4)
C36 C31 C32 . . 116.5(4)
C36 C31 C3 . . 121.8(4)
C32 C31 C3 . . 121.6(4)
F32 C32 C33 . . 117.3(4)
F32 C32 C31 . . 120.5(4)
C33 C32 C31 . . 122.2(5)
F33 C33 C34 . . 120.7(5)
F33 C33 C32 . . 120.2(5)
C34 C33 C32 . . 119.1(5)
F34 C34 C33 . . 119.6(6)
F34 C34 C35 . . 119.4(6)
C33 C34 C35 . . 121.0(5)
F35 C35 C34 . . 121.0(5)
F35 C35 C36 . . 120.5(5)
C34 C35 C36 . . 118.4(5)
F36 C36 C31 . . 120.6(4)
F36 C36 C35 . . 116.6(4)
C31 C36 C35 . . 122.8(4)
C46 C41 C42 . . 116.3(3)
C46 C41 C4 . . 121.8(3)
C42 C41 C4 . . 121.9(3)
F42 C42 C43 . . 117.4(3)
F42 C42 C41 . . 120.1(3)
C43 C42 C41 . . 122.4(4)
F43 C43 C44 . . 119.7(4)
F43 C43 C42 . . 121.1(4)
C44 C43 C42 . . 119.2(4)
F44 C44 C43 . . 120.1(4)
F44 C44 C45 . . 119.5(4)
C43 C44 C45 . . 120.4(4)
F45 C45 C46 . . 120.6(4)
F45 C45 C44 . . 120.1(4)
C46 C45 C44 . . 119.3(4)
F46 C46 C45 . . 117.6(4)
F46 C46 C41 . . 120.1(3)
C45 C46 C41 . . 122.4(4)
C11S O1S C14S . . 110.0(14)
C11S O1S Mo1 . . 124.9(9)
C14S O1S Mo1 . . 119.8(12)
O1S C11S C12S . . 110.6(11)
O1S C11S H11A . . 109.5
C12S C11S H11A . . 109.5
O1S C11S H11B . . 109.5
C12S C11S H11B . . 109.5
H11A C11S H11B . . 108.1
C13S C12S C11S . . 101.7(11)
C13S C12S H12A . . 111.4
C11S C12S H12A . . 111.4
C13S C12S H12B . . 111.4
C11S C12S H12B . . 111.4
H12A C12S H12B . . 109.3
C12S C13S C14S . . 104.9(16)
C12S C13S H13A . . 110.8
C14S C13S H13A . . 110.8
C12S C13S H13B . . 110.8
C14S C13S H13B . . 110.8
H13A C13S H13B . . 108.8
O1S C14S C13S . . 108.7(16)
O1S C14S H14A . . 110.0
C13S C14S H14A . . 110.0
O1S C14S H14B . . 110.0
C13S C14S H14B . . 110.0
H14A C14S H14B . . 108.3
C21S O2S C24S . . 99.8(10)
C21S O2S Mo1 . . 116.3(8)
C24S O2S Mo1 . . 117.6(7)
O2S C21S C22S . . 103.9(12)
O2S C21S H21A . . 111.0
C22S C21S H21A . . 111.0
O2S C21S H21B . . 111.0
C22S C21S H21B . . 111.0
H21A C21S H21B . . 109.0
C23S C22S C21S . . 104.4(11)
C23S C22S H22A . . 110.9
C21S C22S H22A . . 110.9
C23S C22S H22B . . 110.9
C21S C22S H22B . . 110.9
H22A C22S H22B . . 108.9
C22S C23S C24S . . 106.6(10)
C22S C23S H23A . . 110.4
C24S C23S H23A . . 110.4
C22S C23S H23B . . 110.4
C24S C23S H23B . . 110.4
H23A C23S H23B . . 108.6
O2S C24S C23S . . 89.3(8)
O2S C24S H24A . . 113.8
C23S C24S H24A . . 113.8
O2S C24S H24B . . 113.8
C23S C24S H24B . . 113.8
H24A C24S H24B . . 111.0
C34S O3S C31S . . 109.1(5)
C34S O3S Mo2 . . 120.4(3)
C31S O3S Mo2 . . 121.2(3)
O3S C31S C32S . . 108.9(5)
O3S C31S H31A . . 109.9
C32S C31S H31A . . 109.9
O3S C31S H31B . . 109.9
C32S C31S H31B . . 109.9
H31A C31S H31B . . 108.3
C31S C32S C33S . . 97.5(6)
C31S C32S H32A . . 112.3
C33S C32S H32A . . 112.3
C31S C32S H32B . . 112.3
C33S C32S H32B . . 112.3
H32A C32S H32B . . 109.9
C32S C33S C34S . . 99.9(6)
C32S C33S H33A . . 111.8
C34S C33S H33A . . 111.8
C32S C33S H33B . . 111.8
C34S C33S H33B . . 111.8
H33A C33S H33B . . 109.5
O3S C34S C33S . . 103.0(6)
O3S C34S H34A . . 111.2
C33S C34S H34A . . 111.2
O3S C34S H34B . . 111.2
C33S C34S H34B . . 111.2
H34A C34S H34B . . 109.1
C41S O4S C44S . . 105.8(13)
C41S O4S Mo2 . . 125.7(12)
C44S O4S Mo2 . . 113.8(11)
O4S C41S C42S . . 113.5(15)
O4S C41S H41A . . 108.9
C42S C41S H41A . . 108.9
O4S C41S H41B . . 108.9
C42S C41S H41B . . 108.9
H41A C41S H41B . . 107.7
C41S C42S C43S . . 96.4(12)
C41S C42S H42A . . 112.5
C43S C42S H42A . . 112.5
C41S C42S H42B . . 112.5
C43S C42S H42B . . 112.5
H42A C42S H42B . . 110.0
C44S C43S C42S . . 93.6(15)
C44S C43S H43A . . 113.0
C42S C43S H43A . . 113.0
C44S C43S H43C . . 113.0
C42S C43S H43C . . 113.0
H43A C43S H43C . . 110.4
C43S C44S O4S . . 100.4(16)
C43S C44S H44C . . 111.7
O4S C44S H44C . . 111.7
C43S C44S H44A . . 111.7
O4S C44S H44A . . 111.7
H44C C44S H44A . . 109.5

loop_
_geom_bond_atom_site_label_1
_geom_bond_atom_site_label_2
_geom_bond_site_symmetry_2
_geom_bond_distance
_geom_bond_publ_flag
Mo1 O3 2_766 2.096(2) y
Mo1 Mo1 2_766 2.1090(7) y
Mo1 O1 2_766 2.111(2) y
Mo1 O2 . 2.116(2) y
Mo1 O4 . 2.118(2) y
Mo1 O2S . 2.530(9) y
Mo1 O1S . 2.543(12) y
Mo2 O6 . 2.106(3) y
Mo2 O7 2_675 2.108(2) y
Mo2 Mo2 2_675 2.1101(8) y
Mo2 O5 . 2.113(3) y
Mo2 O8 . 2.118(2) y
Mo2 O4S . 2.544(14) y
Mo2 O3S . 2.552(4) y
O1 C1 . 1.264(4) ?
O1 Mo1 2_766 2.111(2) ?
O2 C1 . 1.263(4) ?
O3 C2 . 1.265(4) ?
O3 Mo1 2_766 2.096(2) ?
O4 C2 . 1.265(4) ?
O5 C3 2_675 1.265(4) ?
O6 C3 . 1.272(4) ?
O7 C4 . 1.263(4) ?
O7 Mo2 2_675 2.108(2) ?
O8 C4 . 1.261(4) ?
F12 C12 . 1.336(4) ?
F13 C13 . 1.328(4) ?
F14 C14 . 1.334(4) ?
F15 C15 . 1.342(4) ?
F16 C16 . 1.335(4) ?
F22 C22 . 1.330(5) ?
F23 C23 . 1.337(5) ?
F24 C24 . 1.335(5) ?
F25 C25 . 1.339(5) ?
F26 C26 . 1.332(4) ?
F32 C32 . 1.332(5) ?
F33 C33 . 1.336(5) ?
F34 C34 . 1.345(5) ?
F35 C35 . 1.336(6) ?
F36 C36 . 1.339(5) ?
F42 C42 . 1.330(4) ?
F43 C43 . 1.337(4) ?
F44 C44 . 1.344(4) ?
F45 C45 . 1.350(5) ?
F46 C46 . 1.339(4) ?
C1 C11 . 1.496(4) ?
C2 C21 . 1.485(5) ?
C3 O5 2_675 1.265(4) ?
C3 C31 . 1.486(5) ?
C4 C41 . 1.488(5) ?
C11 C12 . 1.385(5) ?
C11 C16 . 1.389(4) ?
C12 C13 . 1.373(5) ?
C13 C14 . 1.373(5) ?
C14 C15 . 1.362(5) ?
C15 C16 . 1.372(5) ?
C21 C22 . 1.377(5) ?
C21 C26 . 1.397(5) ?
C22 C23 . 1.361(6) ?
C23 C24 . 1.365(6) ?
C24 C25 . 1.370(6) ?
C25 C26 . 1.371(5) ?
C31 C36 . 1.375(6) ?
C31 C32 . 1.384(6) ?
C32 C33 . 1.375(6) ?
C33 C34 . 1.367(7) ?
C34 C35 . 1.369(7) ?
C35 C36 . 1.381(6) ?
C41 C46 . 1.381(5) ?
C41 C42 . 1.381(5) ?
C42 C43 . 1.369(5) ?
C43 C44 . 1.361(6) ?
C44 C45 . 1.372(6) ?
C45 C46 . 1.362(5) ?
O1S C11S . 1.341(17) ?
O1S C14S . 1.36(3) ?
C11S C12S . 1.538(15) ?
C11S H11A . 0.9700 ?
C11S H11B . 0.9700 ?
C12S C13S . 1.49(2) ?
C12S H12A . 0.9700 ?
C12S H12B . 0.9700 ?
C13S C14S . 1.50(3) ?
C13S H13A . 0.9700 ?
C13S H13B . 0.9700 ?
C14S H14A . 0.9700 ?
C14S H14B . 0.9700 ?
O2S C21S . 1.44(2) ?
O2S C24S . 1.520(15) ?
C21S C22S . 1.516(17) ?
C21S H21A . 0.9700 ?
C21S H21B . 0.9700 ?
C22S C23S . 1.363(19) ?
C22S H22A . 0.9700 ?
C22S H22B . 0.9700 ?
C23S C24S . 1.697(17) ?
C23S H23A . 0.9700 ?
C23S H23B . 0.9700 ?
C24S H24A . 0.9700 ?
C24S H24B . 0.9700 ?
O3S C34S . 1.3700(11) ?
O3S C31S . 1.3703(11) ?
C31S C32S . 1.5097(11) ?
C31S H31A . 0.9700 ?
C31S H31B . 0.9700 ?
C32S C33S . 1.5098(11) ?
C32S H32A . 0.9700 ?
C32S H32B . 0.9700 ?
C33S C34S . 1.5101(11) ?
C33S H33A . 0.9700 ?
C33S H33B . 0.9700 ?
C34S H34A . 0.9700 ?
C34S H34B . 0.9700 ?
O4S C41S . 1.251(18) ?
O4S C44S . 1.66(2) ?
C41S C42S . 1.431(18) ?
C41S H41A . 0.9700 ?
C41S H41B . 0.9700 ?
C42S C43S . 1.97(2) ?
C42S H42A . 0.9700 ?
C42S H42B . 0.9700 ?
C43S C44S . 1.32(2) ?
C43S H43A . 0.9700 ?
C43S H43C . 0.9700 ?
C44S H44C . 0.9700 ?
C44S H44A . 0.9700 ?

loop_
_geom_torsion_atom_site_label_1
_geom_torsion_atom_site_label_2
_geom_torsion_atom_site_label_3
_geom_torsion_atom_site_label_4
_geom_torsion_site_symmetry_1
_geom_torsion
O1 C1 C11 C12 . -28.1(5)
O2 C1 C11 C16 . -29.3(5)
O3 C2 C21 C22 . 30.4(5)
O4 C2 C21 C26 . 31.6(5)
O5 C3 C31 C36 2_675 -39.1(5)
O6 C3 C31 C32 . -37.7(5)
O7 C4 C41 C46 . 40.9(5)
O8 C4 C41 C42 . 41.7(5)
